data_1570811
loop_
_publ_author_name
'Liu, Huizi'
'Liang, Xinyu'
'Liu, Yibo'
'Fan, Changzeng'
'Wen, Bin'
'Zhang, Lifeng'

_publ_section_title
;
 Crystal structure of Ti4Ni2C
;
_journal_coeditor_code WM4205
_journal_issue 1
_journal_name_full IUCrData
_journal_paper_doi 10.1107/S2414314624000439
_journal_volume 9
_journal_year 2024
_chemical_formula_iupac 'Ti4 Ni2 C1'
_chemical_formula_sum 'C Ni2 Ti4'
_chemical_formula_weight 320.87
_chemical_name_systematic
;
Tetratitanium dinickel carbide
;
_space_group_crystal_system cubic
_space_group_IT_number 227
_space_group_name_Hall '-F 4vw 2vw 3'
_space_group_name_H-M_alt 'F d -3 m :2'
_audit_creation_method SHELXL-2017/1
_cell_angle_alpha 90
_cell_angle_beta 90
_cell_angle_gamma 90
_cell_formula_units_Z 16
_cell_length_a 11.3235(8)
_cell_length_b 11.3235(8)
_cell_length_c 11.3235(8)
_cell_measurement_reflns_used 3145
_cell_measurement_temperature 296(2)
_cell_measurement_theta_max 27.47
_cell_measurement_theta_min 3.12
_cell_volume 1451.92(18)
_computing_cell_refinement
;
SAINT (Bruker, 2015)
;
_computing_data_collection
;
APEX3 (Bruker, 2015)
;
_computing_data_reduction
;
SAINT (Bruker, 2015)
;
_computing_molecular_graphics
;
DIAMOND (Brandenburg & Putz, 2017)
;
_computing_publication_material
;
publCIF (Westrip, 2010)
;
_computing_structure_refinement
;
SHELXL (Sheldrick, 2015b)
;
_computing_structure_solution
;
SHELXT (Sheldrick, 2015a)
;
_diffrn_ambient_temperature 296(2)
_diffrn_measured_fraction_theta_full 1.000
_diffrn_measured_fraction_theta_max 1.000
_diffrn_measurement_device_type 'Bruker D8 Venture Photon 100 CMOS'
_diffrn_measurement_method 'phi and omega scans'
_diffrn_radiation_type MoK\a
_diffrn_radiation_wavelength 0.71073
_diffrn_reflns_av_R_equivalents 0.0914
_diffrn_reflns_av_unetI/netI 0.0110
_diffrn_reflns_limit_h_max 14
_diffrn_reflns_limit_h_min -14
_diffrn_reflns_limit_k_max 14
_diffrn_reflns_limit_k_min -14
_diffrn_reflns_limit_l_max 14
_diffrn_reflns_limit_l_min -14
_diffrn_reflns_number 12231
_diffrn_reflns_theta_full 25.242
_diffrn_reflns_theta_max 27.467
_diffrn_reflns_theta_min 3.116
_exptl_absorpt_coefficient_mu 18.284
_exptl_absorpt_correction_T_max 0.7456
_exptl_absorpt_correction_T_min 0.5204
_exptl_absorpt_correction_type multi-scan
_exptl_absorpt_process_details
;
(SADABS; Krause <i>et al.</i>,  2015)
;
_exptl_crystal_colour gray
_exptl_crystal_density_diffrn 5.875
_exptl_crystal_description lump
_exptl_crystal_F_000 2400
_exptl_crystal_size_max 0.06
_exptl_crystal_size_mid 0.06
_exptl_crystal_size_min 0.04
_refine_diff_density_max 0.476
_refine_diff_density_min -0.698
_refine_ls_extinction_method none
_refine_ls_goodness_of_fit_ref 1.216
_refine_ls_hydrogen_treatment undef
_refine_ls_matrix_type full
_refine_ls_number_parameters 12
_refine_ls_number_reflns 105
_refine_ls_number_restraints 0
_refine_ls_restrained_S_all 1.216
_refine_ls_R_factor_all 0.0259
_refine_ls_R_factor_gt 0.0237
_refine_ls_shift/su_max 0.000
_refine_ls_shift/su_mean 0.000
_refine_ls_structure_factor_coef Fsqd
_refine_ls_weighting_details 'w=1/[\s^2^(Fo^2^)+(0.0226P)^2^+31.6990P] where P=(Fo^2^+2Fc^2^)/3'
_refine_ls_weighting_scheme calc
_refine_ls_wR_factor_gt 0.0508
_refine_ls_wR_factor_ref 0.0510
_reflns_number_gt 97
_reflns_number_total 105
_reflns_threshold_expression 'I > 2\s(I)'
_cod_data_source_file wm4205.cif
_cod_data_source_block I
_cod_original_cell_volume 1451.9(3)
_cod_original_sg_symbol_H-M 'F d -3 m'
_cod_original_formula_sum 'C1 Ni2 Ti4'
_cod_database_code 1570811
_shelx_space_group_comment
;
The symmetry employed for this shelxl refinement is uniquely defined
by the following loop, which should always be used as a source of
symmetry information in preference to the above space-group names.
They are only intended as comments.
;

loop_
_space_group_symop_operation_xyz
'x, y, z'
'-x+3/4, -y+1/4, z+1/2'
'-x+1/4, y+1/2, -z+3/4'
'x+1/2, -y+3/4, -z+1/4'
'z, x, y'
'z+1/2, -x+3/4, -y+1/4'
'-z+3/4, -x+1/4, y+1/2'
'-z+1/4, x+1/2, -y+3/4'
'y, z, x'
'-y+1/4, z+1/2, -x+3/4'
'y+1/2, -z+3/4, -x+1/4'
'-y+3/4, -z+1/4, x+1/2'
'y+3/4, x+1/4, -z+1/2'
'-y, -x, -z'
'y+1/4, -x+1/2, z+3/4'
'-y+1/2, x+3/4, z+1/4'
'x+3/4, z+1/4, -y+1/2'
'-x+1/2, z+3/4, y+1/4'
'-x, -z, -y'
'x+1/4, -z+1/2, y+3/4'
'z+3/4, y+1/4, -x+1/2'
'z+1/4, -y+1/2, x+3/4'
'-z+1/2, y+3/4, x+1/4'
'-z, -y, -x'
'x, y+1/2, z+1/2'
'-x+3/4, -y+3/4, z+1'
'-x+1/4, y+1, -z+5/4'
'x+1/2, -y+5/4, -z+3/4'
'z, x+1/2, y+1/2'
'z+1/2, -x+5/4, -y+3/4'
'-z+3/4, -x+3/4, y+1'
'-z+1/4, x+1, -y+5/4'
'y, z+1/2, x+1/2'
'-y+1/4, z+1, -x+5/4'
'y+1/2, -z+5/4, -x+3/4'
'-y+3/4, -z+3/4, x+1'
'y+3/4, x+3/4, -z+1'
'-y, -x+1/2, -z+1/2'
'y+1/4, -x+1, z+5/4'
'-y+1/2, x+5/4, z+3/4'
'x+3/4, z+3/4, -y+1'
'-x+1/2, z+5/4, y+3/4'
'-x, -z+1/2, -y+1/2'
'x+1/4, -z+1, y+5/4'
'z+3/4, y+3/4, -x+1'
'z+1/4, -y+1, x+5/4'
'-z+1/2, y+5/4, x+3/4'
'-z, -y+1/2, -x+1/2'
'x+1/2, y, z+1/2'
'-x+5/4, -y+1/4, z+1'
'-x+3/4, y+1/2, -z+5/4'
'x+1, -y+3/4, -z+3/4'
'z+1/2, x, y+1/2'
'z+1, -x+3/4, -y+3/4'
'-z+5/4, -x+1/4, y+1'
'-z+3/4, x+1/2, -y+5/4'
'y+1/2, z, x+1/2'
'-y+3/4, z+1/2, -x+5/4'
'y+1, -z+3/4, -x+3/4'
'-y+5/4, -z+1/4, x+1'
'y+5/4, x+1/4, -z+1'
'-y+1/2, -x, -z+1/2'
'y+3/4, -x+1/2, z+5/4'
'-y+1, x+3/4, z+3/4'
'x+5/4, z+1/4, -y+1'
'-x+1, z+3/4, y+3/4'
'-x+1/2, -z, -y+1/2'
'x+3/4, -z+1/2, y+5/4'
'z+5/4, y+1/4, -x+1'
'z+3/4, -y+1/2, x+5/4'
'-z+1, y+3/4, x+3/4'
'-z+1/2, -y, -x+1/2'
'x+1/2, y+1/2, z'
'-x+5/4, -y+3/4, z+1/2'
'-x+3/4, y+1, -z+3/4'
'x+1, -y+5/4, -z+1/4'
'z+1/2, x+1/2, y'
'z+1, -x+5/4, -y+1/4'
'-z+5/4, -x+3/4, y+1/2'
'-z+3/4, x+1, -y+3/4'
'y+1/2, z+1/2, x'
'-y+3/4, z+1, -x+3/4'
'y+1, -z+5/4, -x+1/4'
'-y+5/4, -z+3/4, x+1/2'
'y+5/4, x+3/4, -z+1/2'
'-y+1/2, -x+1/2, -z'
'y+3/4, -x+1, z+3/4'
'-y+1, x+5/4, z+1/4'
'x+5/4, z+3/4, -y+1/2'
'-x+1, z+5/4, y+1/4'
'-x+1/2, -z+1/2, -y'
'x+3/4, -z+1, y+3/4'
'z+5/4, y+3/4, -x+1/2'
'z+3/4, -y+1, x+3/4'
'-z+1, y+5/4, x+1/4'
'-z+1/2, -y+1/2, -x'
'-x, -y, -z'
'x-3/4, y-1/4, -z-1/2'
'x-1/4, -y-1/2, z-3/4'
'-x-1/2, y-3/4, z-1/4'
'-z, -x, -y'
'-z-1/2, x-3/4, y-1/4'
'z-3/4, x-1/4, -y-1/2'
'z-1/4, -x-1/2, y-3/4'
'-y, -z, -x'
'y-1/4, -z-1/2, x-3/4'
'-y-1/2, z-3/4, x-1/4'
'y-3/4, z-1/4, -x-1/2'
'-y-3/4, -x-1/4, z-1/2'
'y, x, z'
'-y-1/4, x-1/2, -z-3/4'
'y-1/2, -x-3/4, -z-1/4'
'-x-3/4, -z-1/4, y-1/2'
'x-1/2, -z-3/4, -y-1/4'
'x, z, y'
'-x-1/4, z-1/2, -y-3/4'
'-z-3/4, -y-1/4, x-1/2'
'-z-1/4, y-1/2, -x-3/4'
'z-1/2, -y-3/4, -x-1/4'
'z, y, x'
'-x, -y+1/2, -z+1/2'
'x-3/4, y+1/4, -z'
'x-1/4, -y, z-1/4'
'-x-1/2, y-1/4, z+1/4'
'-z, -x+1/2, -y+1/2'
'-z-1/2, x-1/4, y+1/4'
'z-3/4, x+1/4, -y'
'z-1/4, -x, y-1/4'
'-y, -z+1/2, -x+1/2'
'y-1/4, -z, x-1/4'
'-y-1/2, z-1/4, x+1/4'
'y-3/4, z+1/4, -x'
'-y-3/4, -x+1/4, z'
'y, x+1/2, z+1/2'
'-y-1/4, x, -z-1/4'
'y-1/2, -x-1/4, -z+1/4'
'-x-3/4, -z+1/4, y'
'x-1/2, -z-1/4, -y+1/4'
'x, z+1/2, y+1/2'
'-x-1/4, z, -y-1/4'
'-z-3/4, -y+1/4, x'
'-z-1/4, y, -x-1/4'
'z-1/2, -y-1/4, -x+1/4'
'z, y+1/2, x+1/2'
'-x+1/2, -y, -z+1/2'
'x-1/4, y-1/4, -z'
'x+1/4, -y-1/2, z-1/4'
'-x, y-3/4, z+1/4'
'-z+1/2, -x, -y+1/2'
'-z, x-3/4, y+1/4'
'z-1/4, x-1/4, -y'
'z+1/4, -x-1/2, y-1/4'
'-y+1/2, -z, -x+1/2'
'y+1/4, -z-1/2, x-1/4'
'-y, z-3/4, x+1/4'
'y-1/4, z-1/4, -x'
'-y-1/4, -x-1/4, z'
'y+1/2, x, z+1/2'
'-y+1/4, x-1/2, -z-1/4'
'y, -x-3/4, -z+1/4'
'-x-1/4, -z-1/4, y'
'x, -z-3/4, -y+1/4'
'x+1/2, z, y+1/2'
'-x+1/4, z-1/2, -y-1/4'
'-z-1/4, -y-1/4, x'
'-z+1/4, y-1/2, -x-1/4'
'z, -y-3/4, -x+1/4'
'z+1/2, y, x+1/2'
'-x+1/2, -y+1/2, -z'
'x-1/4, y+1/4, -z-1/2'
'x+1/4, -y, z-3/4'
'-x, y-1/4, z-1/4'
'-z+1/2, -x+1/2, -y'
'-z, x-1/4, y-1/4'
'z-1/4, x+1/4, -y-1/2'
'z+1/4, -x, y-3/4'
'-y+1/2, -z+1/2, -x'
'y+1/4, -z, x-3/4'
'-y, z-1/4, x-1/4'
'y-1/4, z+1/4, -x-1/2'
'-y-1/4, -x+1/4, z-1/2'
'y+1/2, x+1/2, z'
'-y+1/4, x, -z-3/4'
'y, -x-1/4, -z-1/4'
'-x-1/4, -z+1/4, y-1/2'
'x, -z-1/4, -y-1/4'
'x+1/2, z+1/2, y'
'-x+1/4, z, -y-3/4'
'-z-1/4, -y+1/4, x-1/2'
'-z+1/4, y, -x-3/4'
'z, -y-1/4, -x-1/4'
'z+1/2, y+1/2, x'

loop_
_atom_site_type_symbol
_atom_site_label
_atom_site_fract_x
_atom_site_fract_y
_atom_site_fract_z
_atom_site_U_iso_or_equiv
_atom_site_adp_type
_atom_site_calc_flag
_atom_site_occupancy
_atom_site_disorder_assembly
_atom_site_disorder_group
Ti Ti1 0.000000 0.000000 0.000000 0.0054(5) Uani d 1 . .
Ni Ni1 0.21179(6) 0.21179(6) 0.21179(6) 0.0080(3) Uani d 1 . .
Ti Ti2 0.44034(11) 0.125000 0.125000 0.0052(3) Uani d 1 . .
C C1 0.500000 0.500000 0.500000 0.010(3) Uani d 1 . .

loop_
_atom_site_aniso_label
_atom_site_aniso_U_11
_atom_site_aniso_U_22
_atom_site_aniso_U_33
_atom_site_aniso_U_12
_atom_site_aniso_U_13
_atom_site_aniso_U_23
Ti1 0.0054(5) 0.0054(5) 0.0054(5) 0.0004(5) 0.0004(5) 0.0004(5)
Ni1 0.0080(3) 0.0080(3) 0.0080(3) 0.0011(2) 0.0011(2) 0.0011(2)
Ti2 0.0063(6) 0.0046(4) 0.0046(4) 0.000 0.000 -0.0005(4)
C1 0.010(3) 0.010(3) 0.010(3) -0.003(3) -0.003(3) -0.003(3)

loop_
_atom_type_symbol
_atom_type_description
_atom_type_scat_dispersion_real
_atom_type_scat_dispersion_imag
_atom_type_scat_source
Ti Ti 0.2776 0.4457 'International Tables Vol C Tables 4.2.6.8 and 6.1.1.4'
Ni Ni 0.3393 1.1124 'International Tables Vol C Tables 4.2.6.8 and 6.1.1.4'
C C 0.0033 0.0016 'International Tables Vol C Tables 4.2.6.8 and 6.1.1.4'

loop_
_geom_angle_atom_site_label_1
_geom_angle_atom_site_label_2
_geom_angle_atom_site_label_3
_geom_angle_site_symmetry_1
_geom_angle_site_symmetry_3
_geom_angle
_geom_angle_publ_flag
Ni1 Ti1 Ni1 123 27_544 180.00(4) ?
Ni1 Ti1 Ni1 123 172 68.33(4) ?
Ni1 Ti1 Ni1 27_544 172 111.67(4) ?
Ni1 Ti1 Ni1 123 146 68.33(4) ?
Ni1 Ti1 Ni1 27_544 146 111.67(4) ?
Ni1 Ti1 Ni1 172 146 68.33(4) ?
Ni1 Ti1 Ni1 123 50_454 111.67(4) ?
Ni1 Ti1 Ni1 27_544 50_454 68.33(4) ?
Ni1 Ti1 Ni1 172 50_454 111.67(4) ?
Ni1 Ti1 Ni1 146 50_454 180.00(6) ?
Ni1 Ti1 Ni1 123 76_445 111.67(4) ?
Ni1 Ti1 Ni1 27_544 76_445 68.33(4) ?
Ni1 Ti1 Ni1 172 76_445 180.0 ?
Ni1 Ti1 Ni1 146 76_445 111.67(4) ?
Ni1 Ti1 Ni1 50_454 76_445 68.33(4) ?
Ni1 Ti1 Ti2 123 174 122.80(3) ?
Ni1 Ti1 Ti2 27_544 174 57.20(3) ?
Ni1 Ti1 Ti2 172 174 65.020(15) ?
Ni1 Ti1 Ti2 146 174 65.020(15) ?
Ni1 Ti1 Ti2 50_454 174 114.980(15) ?
Ni1 Ti1 Ti2 76_445 174 114.980(15) ?
Ni1 Ti1 Ti2 123 78_445 57.20(3) ?
Ni1 Ti1 Ti2 27_544 78_445 122.80(3) ?
Ni1 Ti1 Ti2 172 78_445 114.980(15) ?
Ni1 Ti1 Ti2 146 78_445 114.980(15) ?
Ni1 Ti1 Ti2 50_454 78_445 65.020(15) ?
Ni1 Ti1 Ti2 76_445 78_445 65.020(15) ?
Ti2 Ti1 Ti2 174 78_445 180.00(3) ?
Ni1 Ti1 Ti2 123 130 65.020(15) ?
Ni1 Ti1 Ti2 27_544 130 114.980(15) ?
Ni1 Ti1 Ti2 172 130 65.020(15) ?
Ni1 Ti1 Ti2 146 130 122.80(3) ?
Ni1 Ti1 Ti2 50_454 130 57.20(3) ?
Ni1 Ti1 Ti2 76_445 130 114.980(15) ?
Ti2 Ti1 Ti2 174 130 118.270(7) ?
Ti2 Ti1 Ti2 78_445 130 61.730(7) ?
Ni1 Ti1 Ti2 123 146 65.020(15) ?
Ni1 Ti1 Ti2 27_544 146 114.980(15) ?
Ni1 Ti1 Ti2 172 146 122.80(3) ?
Ni1 Ti1 Ti2 146 146 65.020(15) ?
Ni1 Ti1 Ti2 50_454 146 114.980(15) ?
Ni1 Ti1 Ti2 76_445 146 57.20(3) ?
Ti2 Ti1 Ti2 174 146 118.270(7) ?
Ti2 Ti1 Ti2 78_445 146 61.730(7) ?
Ti2 Ti1 Ti2 130 146 118.270(7) ?
Ni1 Ti1 Ti2 123 50_454 114.980(15) ?
Ni1 Ti1 Ti2 27_544 50_454 65.020(15) ?
Ni1 Ti1 Ti2 172 50_454 57.20(3) ?
Ni1 Ti1 Ti2 146 50_454 114.980(15) ?
Ni1 Ti1 Ti2 50_454 50_454 65.020(15) ?
Ni1 Ti1 Ti2 76_445 50_454 122.80(3) ?
Ti2 Ti1 Ti2 174 50_454 61.730(7) ?
Ti2 Ti1 Ti2 78_445 50_454 118.270(7) ?
Ti2 Ti1 Ti2 130 50_454 61.730(7) ?
Ti2 Ti1 Ti2 146 50_454 180.00(3) ?
Ni1 Ti1 Ti2 123 34_544 114.980(15) ?
Ni1 Ti1 Ti2 27_544 34_544 65.020(15) ?
Ni1 Ti1 Ti2 172 34_544 114.980(15) ?
Ni1 Ti1 Ti2 146 34_544 57.20(3) ?
Ni1 Ti1 Ti2 50_454 34_544 122.80(3) ?
Ni1 Ti1 Ti2 76_445 34_544 65.020(15) ?
Ti2 Ti1 Ti2 174 34_544 61.730(7) ?
Ti2 Ti1 Ti2 78_445 34_544 118.270(7) ?
Ti2 Ti1 Ti2 130 34_544 180.0 ?
Ti2 Ti1 Ti2 146 34_544 61.730(7) ?
Ti2 Ti1 Ti2 50_454 34_544 118.270(7) ?
Ti1 Ni1 Ti1 76_445 50_454 107.95(2) ?
Ti1 Ni1 Ti1 76_445 27_544 107.95(2) ?
Ti1 Ni1 Ti1 50_454 27_544 107.95(2) ?
Ti1 Ni1 Ti2 76_445 154_565 125.12(2) ?
Ti1 Ni1 Ti2 50_454 154_565 70.38(3) ?
Ti1 Ni1 Ti2 27_544 154_565 125.12(2) ?
Ti1 Ni1 Ti2 76_445 126_655 125.12(2) ?
Ti1 Ni1 Ti2 50_454 126_655 125.12(2) ?
Ti1 Ni1 Ti2 27_544 126_655 70.38(3) ?
Ti2 Ni1 Ti2 154_565 126_655 68.57(5) ?
Ti1 Ni1 Ti2 76_445 170_556 70.38(3) ?
Ti1 Ni1 Ti2 50_454 170_556 125.12(2) ?
Ti1 Ni1 Ti2 27_544 170_556 125.12(2) ?
Ti2 Ni1 Ti2 154_565 170_556 68.57(5) ?
Ti2 Ni1 Ti2 126_655 170_556 68.57(5) ?
Ti1 Ni1 Ni1 76_445 50_454 55.837(19) ?
Ti1 Ni1 Ni1 50_454 50_454 104.31(2) ?
Ti1 Ni1 Ni1 27_544 50_454 55.837(19) ?
Ti2 Ni1 Ni1 154_565 50_454 174.69(3) ?
Ti2 Ni1 Ni1 126_655 50_454 115.62(3) ?
Ti2 Ni1 Ni1 170_556 50_454 115.62(3) ?
Ti1 Ni1 Ni1 76_445 76_445 104.31(2) ?
Ti1 Ni1 Ni1 50_454 76_445 55.837(19) ?
Ti1 Ni1 Ni1 27_544 76_445 55.837(19) ?
Ti2 Ni1 Ni1 154_565 76_445 115.62(3) ?
Ti2 Ni1 Ni1 126_655 76_445 115.62(3) ?
Ti2 Ni1 Ni1 170_556 76_445 174.69(3) ?
Ni1 Ni1 Ni1 50_454 76_445 60.0 ?
Ti1 Ni1 Ni1 76_445 27_544 55.837(19) ?
Ti1 Ni1 Ni1 50_454 27_544 55.837(19) ?
Ti1 Ni1 Ni1 27_544 27_544 104.31(2) ?
Ti2 Ni1 Ni1 154_565 27_544 115.62(3) ?
Ti2 Ni1 Ni1 126_655 27_544 174.69(3) ?
Ti2 Ni1 Ni1 170_556 27_544 115.62(3) ?
Ni1 Ni1 Ni1 50_454 27_544 60.0 ?
Ni1 Ni1 Ni1 76_445 27_544 60.0 ?
Ti1 Ni1 Ti2 76_445 9 65.185(5) ?
Ti1 Ni1 Ti2 50_454 9 166.08(5) ?
Ti1 Ni1 Ti2 27_544 9 65.185(5) ?
Ti2 Ni1 Ti2 154_565 9 123.55(5) ?
Ti2 Ni1 Ti2 126_655 9 65.437(12) ?
Ti2 Ni1 Ti2 170_556 9 65.437(12) ?
Ni1 Ni1 Ti2 50_454 9 61.76(2) ?
Ni1 Ni1 Ti2 76_445 9 112.73(2) ?
Ni1 Ni1 Ti2 27_544 9 112.73(2) ?
Ti1 Ni1 Ti2 76_445 5 65.185(5) ?
Ti1 Ni1 Ti2 50_454 5 65.185(5) ?
Ti1 Ni1 Ti2 27_544 5 166.08(5) ?
Ti2 Ni1 Ti2 154_565 5 65.437(12) ?
Ti2 Ni1 Ti2 126_655 5 123.55(5) ?
Ti2 Ni1 Ti2 170_556 5 65.437(12) ?
Ni1 Ni1 Ti2 50_454 5 112.73(2) ?
Ni1 Ni1 Ti2 76_445 5 112.73(2) ?
Ni1 Ni1 Ti2 27_544 5 61.76(2) ?
Ti2 Ni1 Ti2 9 5 118.526(10) ?
Ti1 Ni1 Ti2 76_445 . 166.08(5) ?
Ti1 Ni1 Ti2 50_454 . 65.185(5) ?
Ti1 Ni1 Ti2 27_544 . 65.185(5) ?
Ti2 Ni1 Ti2 154_565 . 65.437(12) ?
Ti2 Ni1 Ti2 126_655 . 65.437(12) ?
Ti2 Ni1 Ti2 170_556 . 123.55(5) ?
Ni1 Ni1 Ti2 50_454 . 112.73(2) ?
Ni1 Ni1 Ti2 76_445 . 61.76(2) ?
Ni1 Ni1 Ti2 27_544 . 112.73(2) ?
Ti2 Ni1 Ti2 9 . 118.525(10) ?
Ti2 Ni1 Ti2 5 . 118.525(10) ?
C1 Ti2 C1 52_455 25_544 142.70(6) ?
C1 Ti2 Ni1 52_455 147_565 88.304(12) ?
C1 Ti2 Ni1 25_544 147_565 88.304(12) ?
C1 Ti2 Ni1 52_455 98_656 88.304(12) ?
C1 Ti2 Ni1 25_544 98_656 88.304(12) ?
Ni1 Ti2 Ni1 147_565 98_656 169.38(6) ?
C1 Ti2 Ni1 52_455 76_445 136.89(5) ?
C1 Ti2 Ni1 25_544 76_445 80.41(3) ?
Ni1 Ti2 Ni1 147_565 76_445 94.68(3) ?
Ni1 Ti2 Ni1 98_656 76_445 94.68(3) ?
C1 Ti2 Ni1 52_455 . 80.41(3) ?
C1 Ti2 Ni1 25_544 . 136.89(5) ?
Ni1 Ti2 Ni1 147_565 . 94.68(3) ?
Ni1 Ti2 Ni1 98_656 . 94.68(3) ?
Ni1 Ti2 Ni1 76_445 . 56.48(5) ?
C1 Ti2 Ti1 52_455 27_544 103.550(18) ?
C1 Ti2 Ti1 25_544 27_544 103.550(18) ?
Ni1 Ti2 Ti1 147_565 27_544 138.19(4) ?
Ni1 Ti2 Ti1 98_656 27_544 52.426(19) ?
Ni1 Ti2 Ti1 76_445 27_544 49.79(2) ?
Ni1 Ti2 Ti1 . 27_544 49.79(2) ?
C1 Ti2 Ti1 52_455 50_454 103.550(18) ?
C1 Ti2 Ti1 25_544 50_454 103.550(18) ?
Ni1 Ti2 Ti1 147_565 50_454 52.426(19) ?
Ni1 Ti2 Ti1 98_656 50_454 138.19(4) ?
Ni1 Ti2 Ti1 76_445 50_454 49.79(2) ?
Ni1 Ti2 Ti1 . 50_454 49.79(2) ?
Ti1 Ti2 Ti1 27_544 50_454 85.77(3) ?
C1 Ti2 Ti2 52_455 82_545 45.58(2) ?
C1 Ti2 Ti2 25_544 82_545 104.34(3) ?
Ni1 Ti2 Ti2 147_565 82_545 115.62(3) ?
Ni1 Ti2 Ti2 98_656 82_545 55.72(2) ?
Ni1 Ti2 Ti2 76_445 82_545 149.263(5) ?
Ni1 Ti2 Ti2 . 82_545 112.73(2) ?
Ti1 Ti2 Ti2 27_544 82_545 100.245(14) ?
Ti1 Ti2 Ti2 50_454 82_545 149.135(4) ?
C1 Ti2 Ti2 52_455 6 45.58(2) ?
C1 Ti2 Ti2 25_544 6 104.34(3) ?
Ni1 Ti2 Ti2 147_565 6 55.72(2) ?
Ni1 Ti2 Ti2 98_656 6 115.62(3) ?
Ni1 Ti2 Ti2 76_445 6 149.263(5) ?
Ni1 Ti2 Ti2 . 6 112.73(2) ?
Ti1 Ti2 Ti2 27_544 6 149.135(4) ?
Ti1 Ti2 Ti2 50_454 6 100.245(14) ?
Ti2 Ti2 Ti2 82_545 6 60.0 ?
C1 Ti2 Ti2 52_455 77_545 104.34(3) ?
C1 Ti2 Ti2 25_544 77_545 45.58(2) ?
Ni1 Ti2 Ti2 147_565 77_545 115.62(3) ?
Ni1 Ti2 Ti2 98_656 77_545 55.72(2) ?
Ni1 Ti2 Ti2 76_445 77_545 112.73(2) ?
Ni1 Ti2 Ti2 . 77_545 149.262(5) ?
Ti1 Ti2 Ti2 27_544 77_545 100.245(14) ?
Ti1 Ti2 Ti2 50_454 77_545 149.135(4) ?
Ti2 Ti2 Ti2 82_545 77_545 60.0 ?
Ti2 Ti2 Ti2 6 77_545 90.0010(10) ?
C1 Ti2 Ti2 52_455 57_554 104.34(3) ?
C1 Ti2 Ti2 25_544 57_554 45.58(2) ?
Ni1 Ti2 Ti2 147_565 57_554 55.72(2) ?
Ni1 Ti2 Ti2 98_656 57_554 115.62(3) ?
Ni1 Ti2 Ti2 76_445 57_554 112.73(2) ?
Ni1 Ti2 Ti2 . 57_554 149.262(5) ?
Ti1 Ti2 Ti2 27_544 57_554 149.135(3) ?
Ti1 Ti2 Ti2 50_454 57_554 100.245(14) ?
Ti2 Ti2 Ti2 82_545 57_554 90.0 ?
Ti2 Ti2 Ti2 6 57_554 60.0 ?
Ti2 Ti2 Ti2 77_545 57_554 60.0 ?
Ti2 C1 Ti2 177_556 25 91.17(4) ?
Ti2 C1 Ti2 177_556 121_655 88.83(4) ?
Ti2 C1 Ti2 25 121_655 180.0 ?
Ti2 C1 Ti2 177_556 53 91.17(4) ?
Ti2 C1 Ti2 25 53 88.83(4) ?
Ti2 C1 Ti2 121_655 53 91.17(4) ?
Ti2 C1 Ti2 177_556 149_565 88.83(4) ?
Ti2 C1 Ti2 25 149_565 91.17(4) ?
Ti2 C1 Ti2 121_655 149_565 88.83(4) ?
Ti2 C1 Ti2 53 149_565 180.0 ?
Ti2 C1 Ti2 177_556 81 180.0 ?
Ti2 C1 Ti2 25 81 88.83(4) ?
Ti2 C1 Ti2 121_655 81 91.17(4) ?
Ti2 C1 Ti2 53 81 88.83(4) ?
Ti2 C1 Ti2 149_565 81 91.17(4) ?

loop_
_geom_bond_atom_site_label_1
_geom_bond_atom_site_label_2
_geom_bond_site_symmetry_2
_geom_bond_distance
_geom_bond_publ_flag
Ti1 Ni1 123 2.4750(4) ?
Ti1 Ni1 27_544 2.4750(4) ?
Ti1 Ni1 172 2.4750(4) ?
Ti1 Ni1 146 2.4750(4) ?
Ti1 Ni1 50_454 2.4750(4) ?
Ti1 Ni1 76_445 2.4750(4) ?
Ti1 Ti2 174 2.9415(9) ?
Ti1 Ti2 78_445 2.9415(9) ?
Ti1 Ti2 130 2.9415(9) ?
Ti1 Ti2 146 2.9415(9) ?
Ti1 Ti2 50_454 2.9415(9) ?
Ti1 Ti2 34_544 2.9415(9) ?
Ni1 Ti2 154_565 2.6249(9) ?
Ni1 Ti2 126_655 2.6249(9) ?
Ni1 Ti2 170_556 2.6249(9) ?
Ni1 Ni1 50_454 2.7797(18) ?
Ni1 Ni1 76_445 2.7797(18) ?
Ni1 Ni1 27_544 2.7797(18) ?
Ni1 Ti2 9 2.9376(11) ?
Ni1 Ti2 5 2.9376(11) ?
Ni1 Ti2 . 2.9376(11) ?
Ti2 C1 52_455 2.1127(4) ?
Ti2 C1 25_544 2.1127(4) ?
Ti2 Ti2 82_545 2.9571(17) ?
Ti2 Ti2 6 2.9571(17) ?
Ti2 Ti2 77_545 2.9571(17) ?
Ti2 Ti2 57_554 2.9571(17) ?
